data_7053145
loop_
_publ_author_name
'Alkorta, Ibon'
'Coss\'io, Fernando P.'
'Elguero, Jos\'e'
'Fresno, Nieves'
'Hernandez-Folgado, Laura'
'Garc\'ia-Granda, Santiago'
'Men\'endez-Taboada, Laura'
'P\'erez-Fern\'andez, Ruth'
'Reviriego, Felipe'
'V\'azquez-Vi\~nuela, Lucia'

_publ_section_title
;
 The reaction of NH-indazoles with 1-fluoro-2,4-dinitrobenzene: the
 unusual formation of benzotriazole-N-oxides
;
_journal_issue 8
_journal_name_full 'New Journal of Chemistry'
_journal_page_first 2384
_journal_paper_doi 10.1039/c3nj00186e
_journal_volume 37
_journal_year 2013
_chemical_formula_moiety 'C13 H8 N4 O4'
_chemical_formula_sum 'C13 H8 N4 O4'
_chemical_formula_weight 284.23
_space_group_crystal_system monoclinic
_space_group_IT_number 14
_space_group_name_Hall '-P 2ybc'
_space_group_name_H-M_alt 'P 1 21/c 1'
_symmetry_space_group_name_Hall '-P 2ybc'
_symmetry_space_group_name_H-M 'P 1 21/c 1'
_atom_sites_solution_hydrogens geom
_atom_sites_solution_primary direct
_atom_sites_solution_secondary difmap
_audit_creation_date 2013-04-20
_audit_creation_method
;
Olex2 1.1
(compiled 2011.11.01 svn.r2039, GUI svn.r3906)
;
_audit_update_record
;
2013-04-21 # Formatted by publCIF
;
_cell_angle_alpha 90.00
_cell_angle_beta 100.633(7)
_cell_angle_gamma 90.00
_cell_formula_units_Z 8
_cell_length_a 7.0730(5)
_cell_length_b 24.0840(16)
_cell_length_c 14.3289(10)
_cell_measurement_reflns_used 2516
_cell_measurement_temperature 120
_cell_measurement_theta_max 70.5384
_cell_measurement_theta_min 3.6327
_cell_volume 2399.0(3)
_computing_cell_refinement
;
CrysAlisPro, Oxford Diffraction Ltd.,
Version 1.171.34.9 (release 08-12-2009 CrysAlis171 .NET)
(compiled Dec 8 2009,17:31:18)
;
_computing_data_collection
;
CrysAlisPro, Oxford Diffraction Ltd.,
Version 1.171.34.9 (release 08-12-2009 CrysAlis171 .NET)
(compiled Dec 8 2009,17:31:18)
;
_computing_data_reduction
;
CrysAlisPro, Oxford Diffraction Ltd.,
Version 1.171.34.9 (release 08-12-2009 CrysAlis171 .NET)
(compiled Dec 8 2009,17:31:18)
;
_computing_molecular_graphics
;
O. V. Dolomanov, L. J. Bourhis, R. J. Gildea, J. A. K. Howard and H. Puschmann,
OLEX2: a complete structure solution, refinement and analysis program.
J. Appl. Cryst. (2009). 42, 339-341.
;
_computing_publication_material
;
O. V. Dolomanov, L. J. Bourhis, R. J. Gildea, J. A. K. Howard and H. Puschmann,
OLEX2: a complete structure solution, refinement and analysis program.
J. Appl. Cryst. (2009). 42, 339-341.
;
_computing_structure_refinement
;
SHELXL, G.M. Sheldrick, Acta Cryst.
2008). A64, 112-122
;
_computing_structure_solution 'SHELXS-97 (Sheldrick, 1990)'
_diffrn_ambient_temperature 120
_diffrn_detector_area_resol_mean 10.2673
_diffrn_measured_fraction_theta_full 1.000
_diffrn_measured_fraction_theta_max 0.987
_diffrn_measurement_details
;
1 omega -116.00 -17.00 1.0000 20.0000
omega____ theta____ kappa____ phi______ frames
- -41.6979 -37.0000 -30.0000 99

2 omega -68.00 28.00 1.0000 20.0000
omega____ theta____ kappa____ phi______ frames
- -41.6979 37.0000 150.0000 96

3 omega -67.00 32.00 1.0000 20.0000
omega____ theta____ kappa____ phi______ frames
- -41.6979 37.0000 60.0000 99

4 omega 46.00 112.00 1.0000 80.0000
omega____ theta____ kappa____ phi______ frames
- 100.0000 -101.0000 -68.0000 66

5 omega 99.00 150.00 1.0000 80.0000
omega____ theta____ kappa____ phi______ frames
- 100.0000 -15.0000 -150.0000 51

6 omega 56.00 134.00 1.0000 80.0000
omega____ theta____ kappa____ phi______ frames
- 100.0000 179.0000 120.0000 78

7 omega 30.00 83.00 1.0000 80.0000
omega____ theta____ kappa____ phi______ frames
- 100.0000 -15.0000 -150.0000 53

8 omega 66.00 174.00 1.0000 80.0000
omega____ theta____ kappa____ phi______ frames
- 100.0000 77.0000 30.0000 108

9 omega 70.00 144.00 1.0000 80.0000
omega____ theta____ kappa____ phi______ frames
- 100.0000 179.0000 150.0000 74

10 omega 108.00 175.00 1.0000 80.0000
omega____ theta____ kappa____ phi______ frames
- 100.0000 111.0000 90.0000 67

11 omega 66.00 177.00 1.0000 80.0000
omega____ theta____ kappa____ phi______ frames
- 100.0000 77.0000 0.0000 111

12 omega 80.00 147.00 1.0000 80.0000
omega____ theta____ kappa____ phi______ frames
- 100.0000 179.0000 -150.0000 67

13 omega 77.00 174.00 1.0000 80.0000
omega____ theta____ kappa____ phi______ frames
- 100.0000 45.0000 -120.0000 97
;
_diffrn_measurement_device_type 'Xcalibur, Ruby, Gemini'
_diffrn_measurement_method '\w scans'
_diffrn_orient_matrix_UB_11 0.0337704000
_diffrn_orient_matrix_UB_12 -0.0585500000
_diffrn_orient_matrix_UB_13 0.0428713000
_diffrn_orient_matrix_UB_21 0.0963192000
_diffrn_orient_matrix_UB_22 -0.0175718000
_diffrn_orient_matrix_UB_23 -0.0836007000
_diffrn_orient_matrix_UB_31 0.1965184000
_diffrn_orient_matrix_UB_32 0.0186709000
_diffrn_orient_matrix_UB_33 0.0563464000
_diffrn_radiation_monochromator graphite
_diffrn_radiation_type 'Cu K\a'
_diffrn_radiation_wavelength 1.5418
_diffrn_reflns_av_R_equivalents 0.0795
_diffrn_reflns_av_unetI/netI 0.0690
_diffrn_reflns_limit_h_max 8
_diffrn_reflns_limit_h_min -7
_diffrn_reflns_limit_k_max 28
_diffrn_reflns_limit_k_min -29
_diffrn_reflns_limit_l_max 17
_diffrn_reflns_limit_l_min -15
_diffrn_reflns_number 16197
_diffrn_reflns_theta_full 68.00
_diffrn_reflns_theta_max 70.67
_diffrn_reflns_theta_min 3.64
_diffrn_source 'Enhance (Cu) X-ray Source'
_exptl_absorpt_coefficient_mu 1.028
_exptl_absorpt_correction_T_max 0.987
_exptl_absorpt_correction_T_min 0.873
_exptl_absorpt_correction_type analytical
_exptl_absorpt_process_details
;
CrysAlisPro, Oxford Diffraction Ltd.,
Version 1.171.34.9 (release 08-12-2009 CrysAlis171 .NET)
(compiled Dec 8 2009,17:31:18)
Analytical numeric absorption correction using a multifaceted crystal
model based on expressions derived by R.C. Clark & J.S. Reid.
(Clark, R. C. & Reid, J. S. (1995). Acta Cryst. A51, 887-897)
;
_exptl_crystal_colour colourless
_exptl_crystal_colour_primary colourless
_exptl_crystal_density_diffrn 1.574
_exptl_crystal_density_method 'not measured'
_exptl_crystal_description prism
_exptl_crystal_F_000 1168
_exptl_crystal_size_max 0.2515
_exptl_crystal_size_mid 0.0499
_exptl_crystal_size_min 0.0147
_refine_diff_density_max 0.213
_refine_diff_density_min -0.205
_refine_diff_density_rms 0.050
_refine_ls_extinction_method none
_refine_ls_goodness_of_fit_ref 0.984
_refine_ls_hydrogen_treatment constr
_refine_ls_matrix_type full
_refine_ls_number_parameters 379
_refine_ls_number_reflns 4554
_refine_ls_number_restraints 0
_refine_ls_restrained_S_all 0.984
_refine_ls_R_factor_all 0.0822
_refine_ls_R_factor_gt 0.0469
_refine_ls_shift/su_max 0.000
_refine_ls_shift/su_mean 0.000
_refine_ls_structure_factor_coef Fsqd
_refine_ls_weighting_details 'calc w=1/[\s^2^(Fo^2^)+(0.0294P)^2^+0.0000P] where P=(Fo^2^+2Fc^2^)/3'
_refine_ls_weighting_scheme calc
_refine_ls_wR_factor_gt 0.0934
_refine_ls_wR_factor_ref 0.1085
_reflns_number_gt 3031
_reflns_number_total 4554
_reflns_threshold_expression >2sigma(I)
_cod_data_source_file c3nj00186e.cif
_cod_data_source_block 4_120K_new2
_cod_database_code 7053145
_chemical_oxdiff_formula 'C13 H8 N4 O4'
_chemical_oxdiff_usercomment 'Medida GMN10041 (RT)'
_reflns_odcompleteness_completeness 99.33
_reflns_odcompleteness_iscentric 0
_reflns_odcompleteness_theta 66.49

loop_
_space_group_symop_id
_space_group_symop_operation_xyz
1 'x, y, z'
2 '-x, y+1/2, -z+1/2'
3 '-x, -y, -z'
4 'x, -y-1/2, z-1/2'

loop_
_atom_site_label
_atom_site_type_symbol
_atom_site_fract_x
_atom_site_fract_y
_atom_site_fract_z
_atom_site_U_iso_or_equiv
_atom_site_adp_type
_atom_site_occupancy
_atom_site_symmetry_multiplicity
_atom_site_calc_flag
_atom_site_refinement_flags
C1A C 0.7368(3) 0.30364(10) 0.47816(18) 0.0286(5) Uani 1 1 d .
C2A C 0.8049(4) 0.34415(10) 0.54796(18) 0.0317(6) Uani 1 1 d .
H2A H 0.8674 0.3338 0.6100 0.038 Uiso 1 1 calc R
C3A C 0.7774(4) 0.39887(11) 0.52266(19) 0.0324(5) Uani 1 1 d .
H3A H 0.8197 0.4268 0.5686 0.039 Uiso 1 1 calc R
C4A C 0.6868(4) 0.41498(11) 0.4292(2) 0.0349(6) Uani 1 1 d .
H4A H 0.6727 0.4534 0.4144 0.042 Uiso 1 1 calc R
C5A C 0.6202(4) 0.37705(10) 0.36101(18) 0.0313(5) Uani 1 1 d .
H5A H 0.5605 0.3883 0.2990 0.038 Uiso 1 1 calc R
C6A C 0.6429(3) 0.31990(10) 0.38542(17) 0.0285(5) Uani 1 1 d .
C7A C 0.5924(3) 0.27055(10) 0.33746(18) 0.0308(5) Uani 1 1 d .
H7A H 0.5278 0.2664 0.2736 0.037 Uiso 1 1 calc R
N2A N 0.6546(3) 0.22929(8) 0.40068(14) 0.0276(4) Uani 1 1 d .
N1A N 0.7451(3) 0.24789(8) 0.48777(14) 0.0294(5) Uani 1 1 d .
C8A C 0.6407(3) 0.17175(10) 0.38309(17) 0.0282(5) Uani 1 1 d .
C9A C 0.6348(3) 0.15279(10) 0.29077(18) 0.0309(5) Uani 1 1 d .
H9A H 0.6405 0.1788 0.2415 0.037 Uiso 1 1 calc R
C10A C 0.6207(3) 0.09648(11) 0.26975(19) 0.0337(6) Uani 1 1 d .
H10A H 0.6164 0.0837 0.2067 0.040 Uiso 1 1 calc R
C11A C 0.6129(3) 0.05938(10) 0.34249(18) 0.0300(5) Uani 1 1 d .
N4A N 0.5981(3) -0.00024(9) 0.32118(16) 0.0361(5) Uani 1 1 d .
O4A O 0.5767(3) -0.03236(8) 0.38500(14) 0.0445(5) Uani 1 1 d .
O3A O 0.6072(3) -0.01443(8) 0.24025(15) 0.0517(5) Uani 1 1 d .
C12A C 0.6225(3) 0.07605(10) 0.43535(18) 0.0303(5) Uani 1 1 d .
H12A H 0.6192 0.0498 0.4845 0.036 Uiso 1 1 calc R
C13A C 0.6370(3) 0.13254(10) 0.45447(17) 0.0293(5) Uani 1 1 d .
N3A N 0.6495(3) 0.14743(8) 0.55580(15) 0.0304(5) Uani 1 1 d .
O1A O 0.5181(3) 0.17322(8) 0.57906(13) 0.0377(4) Uani 1 1 d .
O2A O 0.7903(3) 0.12925(8) 0.61073(13) 0.0395(5) Uani 1 1 d .
C1B C 0.8559(3) 0.87647(9) 0.69022(17) 0.0258(5) Uani 1 1 d .
C2B C 0.8534(3) 0.91840(10) 0.75954(17) 0.0302(5) Uani 1 1 d .
H2B H 0.8363 0.9093 0.8220 0.036 Uiso 1 1 calc R
C3B C 0.8763(3) 0.97206(10) 0.73398(18) 0.0316(6) Uani 1 1 d .
H3B H 0.8766 1.0006 0.7798 0.038 Uiso 1 1 calc R
C4B C 0.8999(3) 0.98664(10) 0.64072(19) 0.0332(6) Uani 1 1 d .
H4B H 0.9127 1.0247 0.6254 0.040 Uiso 1 1 calc R
C5B C 0.9045(3) 0.94725(10) 0.57259(18) 0.0305(5) Uani 1 1 d .
H5B H 0.9213 0.9573 0.5105 0.037 Uiso 1 1 calc R
C6B C 0.8835(3) 0.89080(10) 0.59721(16) 0.0253(5) Uani 1 1 d .
C7B C 0.8819(3) 0.84047(10) 0.55021(17) 0.0270(5) Uani 1 1 d .
H7B H 0.8983 0.8348 0.4866 0.032 Uiso 1 1 calc R
N2B N 0.8524(3) 0.80095(8) 0.61313(13) 0.0253(4) Uani 1 1 d .
N1B N 0.8351(3) 0.82131(8) 0.70040(13) 0.0276(4) Uani 1 1 d .
C8B C 0.8340(3) 0.74321(9) 0.59512(16) 0.0249(5) Uani 1 1 d .
C9B C 0.7584(3) 0.72536(10) 0.50299(17) 0.0272(5) Uani 1 1 d .
H9B H 0.7220 0.7519 0.4540 0.033 Uiso 1 1 calc R
C10B C 0.7362(3) 0.66967(10) 0.48265(17) 0.0277(5) Uani 1 1 d .
H10B H 0.6848 0.6577 0.4199 0.033 Uiso 1 1 calc R
C11B C 0.7897(3) 0.63107(10) 0.55471(17) 0.0273(5) Uani 1 1 d .
N4B N 0.7698(3) 0.57194(8) 0.53234(15) 0.0314(5) Uani 1 1 d .
O4B O 0.6840(3) 0.55857(8) 0.45312(13) 0.0401(5) Uani 1 1 d .
O3B O 0.8398(3) 0.53869(7) 0.59382(14) 0.0433(5) Uani 1 1 d .
C12B C 0.8611(3) 0.64706(10) 0.64682(17) 0.0282(5) Uani 1 1 d .
H12B H 0.8948 0.6203 0.6958 0.034 Uiso 1 1 calc R
C13B C 0.8821(3) 0.70315(10) 0.66578(16) 0.0264(5) Uani 1 1 d .
N3B N 0.9577(3) 0.71823(8) 0.76557(14) 0.0293(4) Uani 1 1 d .
O1B O 1.1113(3) 0.74241(7) 0.78384(13) 0.0363(4) Uani 1 1 d .
O2B O 0.8597(3) 0.70327(8) 0.82330(12) 0.0389(4) Uani 1 1 d .

loop_
_atom_site_aniso_label
_atom_site_aniso_U_11
_atom_site_aniso_U_22
_atom_site_aniso_U_33
_atom_site_aniso_U_23
_atom_site_aniso_U_13
_atom_site_aniso_U_12
C1A 0.0277(11) 0.0228(13) 0.0358(13) 0.0014(10) 0.0071(10) 0.0004(9)
C2A 0.0335(12) 0.0286(13) 0.0321(13) -0.0026(10) 0.0039(10) -0.0004(10)
C3A 0.0337(12) 0.0251(13) 0.0390(14) -0.0019(11) 0.0088(11) -0.0006(10)
C4A 0.0370(13) 0.0232(13) 0.0456(15) 0.0066(11) 0.0106(11) 0.0030(10)
C5A 0.0352(12) 0.0275(13) 0.0318(13) 0.0032(10) 0.0079(10) 0.0011(10)
C6A 0.0305(12) 0.0240(12) 0.0323(13) 0.0017(10) 0.0092(10) 0.0004(9)
C7A 0.0326(12) 0.0293(13) 0.0293(13) 0.0050(11) 0.0024(10) 0.0023(10)
N2A 0.0304(10) 0.0214(10) 0.0291(10) -0.0019(8) 0.0005(8) 0.0003(8)
N1A 0.0333(10) 0.0253(11) 0.0276(10) -0.0026(8) 0.0006(8) -0.0002(8)
C8A 0.0269(11) 0.0233(12) 0.0326(13) -0.0010(10) 0.0007(10) 0.0003(9)
C9A 0.0324(12) 0.0278(13) 0.0313(13) 0.0004(10) 0.0026(10) -0.0011(10)
C10A 0.0327(12) 0.0307(14) 0.0361(13) -0.0065(11) 0.0025(10) -0.0004(10)
C11A 0.0301(11) 0.0225(12) 0.0354(13) -0.0038(10) 0.0007(10) -0.0005(9)
N4A 0.0380(11) 0.0272(11) 0.0402(13) -0.0080(10) -0.0006(10) -0.0009(9)
O4A 0.0610(12) 0.0253(10) 0.0450(11) 0.0012(9) 0.0042(9) -0.0004(9)
O3A 0.0775(14) 0.0332(11) 0.0454(12) -0.0155(9) 0.0143(11) -0.0075(10)
C12A 0.0299(12) 0.0230(12) 0.0360(13) -0.0016(10) 0.0010(10) -0.0001(9)
C13A 0.0289(12) 0.0273(13) 0.0297(12) -0.0038(10) -0.0002(10) 0.0012(10)
N3A 0.0363(11) 0.0209(10) 0.0323(11) 0.0004(8) 0.0021(9) -0.0014(8)
O1A 0.0397(9) 0.0343(10) 0.0396(10) -0.0040(8) 0.0088(8) 0.0029(8)
O2A 0.0466(10) 0.0315(10) 0.0351(10) -0.0012(8) -0.0063(8) 0.0070(8)
C1B 0.0280(11) 0.0211(12) 0.0269(12) 0.0000(9) 0.0014(9) 0.0020(9)
C2B 0.0336(12) 0.0301(13) 0.0259(12) -0.0018(10) 0.0030(10) 0.0008(10)
C3B 0.0320(12) 0.0246(13) 0.0363(14) -0.0071(10) 0.0012(10) 0.0011(10)
C4B 0.0352(12) 0.0227(12) 0.0391(14) 0.0008(11) 0.0000(11) -0.0019(10)
C5B 0.0339(12) 0.0254(13) 0.0311(13) 0.0042(10) 0.0027(10) -0.0007(10)
C6B 0.0260(11) 0.0225(12) 0.0258(12) -0.0001(9) 0.0001(9) -0.0015(9)
C7B 0.0299(11) 0.0257(12) 0.0247(12) 0.0016(9) 0.0031(9) -0.0006(9)
N2B 0.0336(10) 0.0192(10) 0.0229(10) -0.0005(8) 0.0047(8) 0.0003(8)
N1B 0.0356(10) 0.0248(10) 0.0218(10) -0.0024(8) 0.0034(8) 0.0019(8)
C8B 0.0288(11) 0.0199(12) 0.0264(12) 0.0001(9) 0.0064(9) 0.0019(9)
C9B 0.0336(12) 0.0224(12) 0.0254(12) 0.0027(9) 0.0052(9) 0.0029(9)
C10B 0.0344(12) 0.0245(13) 0.0242(12) -0.0009(9) 0.0053(10) 0.0018(10)
C11B 0.0349(12) 0.0181(12) 0.0298(12) -0.0036(10) 0.0089(10) 0.0007(9)
N4B 0.0404(11) 0.0220(11) 0.0329(12) -0.0005(9) 0.0097(9) 0.0000(9)
O4B 0.0595(11) 0.0262(10) 0.0340(10) -0.0057(8) 0.0071(9) -0.0048(8)
O3B 0.0641(12) 0.0214(9) 0.0416(11) 0.0063(8) 0.0028(9) 0.0040(8)
C12B 0.0334(12) 0.0246(12) 0.0273(12) 0.0030(10) 0.0076(10) 0.0028(9)
C13B 0.0314(12) 0.0269(12) 0.0207(11) 0.0020(9) 0.0042(9) 0.0020(9)
N3B 0.0370(11) 0.0270(11) 0.0232(10) 0.0017(8) 0.0039(9) 0.0046(9)
O1B 0.0396(9) 0.0321(10) 0.0345(10) -0.0034(8) -0.0005(8) -0.0006(8)
O2B 0.0510(10) 0.0417(11) 0.0259(9) 0.0032(8) 0.0120(8) -0.0008(8)

loop_
_atom_type_symbol
_atom_type_description
_atom_type_scat_dispersion_real
_atom_type_scat_dispersion_imag
_atom_type_scat_source
C C 0.0181 0.0091 'International Tables Vol C Tables 4.2.6.8 and 6.1.1.4'
H H 0.0000 0.0000 'International Tables Vol C Tables 4.2.6.8 and 6.1.1.4'
N N 0.0311 0.0180 'International Tables Vol C Tables 4.2.6.8 and 6.1.1.4'
O O 0.0492 0.0322 'International Tables Vol C Tables 4.2.6.8 and 6.1.1.4'

loop_
_exptl_crystal_face_index_h
_exptl_crystal_face_index_k
_exptl_crystal_face_index_l
_exptl_crystal_face_perp_dist
_exptl_oxdiff_crystal_face_indexfrac_h
_exptl_oxdiff_crystal_face_indexfrac_k
_exptl_oxdiff_crystal_face_indexfrac_l
_exptl_oxdiff_crystal_face_x
_exptl_oxdiff_crystal_face_y
_exptl_oxdiff_crystal_face_z
0 9 7 0.0105 -0.0046 9.0049 6.9947 -0.2213 -0.7424 0.5625
0 -9 -7 0.0105 0.0046 -9.0049 -6.9947 0.2213 0.7424 -0.5625
5 -1 -1 0.1223 5.0015 -0.9700 -0.9914 0.1854 0.5853 0.9080
-5 1 1 0.1223 -5.0015 0.9700 0.9914 -0.1854 -0.5853 -0.9080
0 -15 -2 0.0073 0.0045 -14.9882 -1.9914 0.7881 0.4339 -0.3948
0 15 2 0.0073 -0.0045 14.9882 1.9914 -0.7881 -0.4339 0.3948

loop_
_geom_angle_atom_site_label_1
_geom_angle_atom_site_label_2
_geom_angle_atom_site_label_3
_geom_angle
C2A C1A C6A 120.5(2)
N1A C1A C2A 127.6(2)
N1A C1A C6A 111.8(2)
C1A C2A H2A 121.2
C3A C2A C1A 117.5(2)
C3A C2A H2A 121.2
C2A C3A H3A 119.1
C2A C3A C4A 121.8(2)
C4A C3A H3A 119.1
C3A C4A H4A 119.0
C5A C4A C3A 121.9(2)
C5A C4A H4A 119.0
C4A C5A H5A 121.1
C4A C5A C6A 117.8(2)
C6A C5A H5A 121.1
C5A C6A C1A 120.5(2)
C7A C6A C1A 105.0(2)
C7A C6A C5A 134.5(2)
C6A C7A H7A 127.0
N2A C7A C6A 105.9(2)
N2A C7A H7A 127.0
C7A N2A N1A 114.01(19)
C7A N2A C8A 126.6(2)
N1A N2A C8A 119.39(19)
C1A N1A N2A 103.20(19)
C9A C8A N2A 118.8(2)
C9A C8A C13A 118.2(2)
C13A C8A N2A 123.0(2)
C8A C9A H9A 119.5
C10A C9A C8A 121.0(2)
C10A C9A H9A 119.5
C9A C10A H10A 120.7
C11A C10A C9A 118.6(2)
C11A C10A H10A 120.7
C10A C11A N4A 119.1(2)
C12A C11A C10A 122.5(2)
C12A C11A N4A 118.3(2)
O4A N4A C11A 118.4(2)
O3A N4A C11A 117.2(2)
O3A N4A O4A 124.5(2)
C11A C12A H12A 121.2
C11A C12A C13A 117.7(2)
C13A C12A H12A 121.2
C8A C13A N3A 123.3(2)
C12A C13A C8A 122.0(2)
C12A C13A N3A 114.8(2)
O1A N3A C13A 118.83(18)
O1A N3A O2A 125.2(2)
O2A N3A C13A 115.8(2)
C2B C1B C6B 120.3(2)
N1B C1B C2B 127.6(2)
N1B C1B C6B 112.1(2)
C1B C2B H2B 121.0
C3B C2B C1B 118.0(2)
C3B C2B H2B 121.0
C2B C3B H3B 119.1
C2B C3B C4B 121.9(2)
C4B C3B H3B 119.1
C3B C4B H4B 119.2
C5B C4B C3B 121.5(2)
C5B C4B H4B 119.2
C4B C5B H5B 121.0
C4B C5B C6B 118.1(2)
C6B C5B H5B 121.0
C5B C6B C1B 120.2(2)
C7B C6B C1B 104.6(2)
C7B C6B C5B 135.2(2)
C6B C7B H7B 126.9
N2B C7B C6B 106.3(2)
N2B C7B H7B 126.9
C7B N2B N1B 114.02(19)
C7B N2B C8B 126.1(2)
N1B N2B C8B 119.83(19)
C1B N1B N2B 102.96(19)
C9B C8B N2B 118.7(2)
C13B C8B N2B 123.0(2)
C13B C8B C9B 118.2(2)
C8B C9B H9B 119.7
C10B C9B C8B 120.6(2)
C10B C9B H9B 119.7
C9B C10B H10B 120.3
C9B C10B C11B 119.4(2)
C11B C10B H10B 120.3
C10B C11B N4B 119.2(2)
C12B C11B C10B 121.8(2)
C12B C11B N4B 119.1(2)
O4B N4B C11B 118.0(2)
O3B N4B C11B 118.01(19)
O3B N4B O4B 124.0(2)
C11B C12B H12B 121.0
C11B C12B C13B 118.0(2)
C13B C12B H12B 121.0
C8B C13B N3B 122.0(2)
C12B C13B C8B 122.1(2)
C12B C13B N3B 116.0(2)
O1B N3B C13B 118.4(2)
O1B N3B O2B 126.0(2)
O2B N3B C13B 115.6(2)

loop_
_geom_bond_atom_site_label_1
_geom_bond_atom_site_label_2
_geom_bond_distance
C1A C2A 1.416(4)
C1A C6A 1.426(4)
C1A N1A 1.350(3)
C2A H2A 0.9500
C2A C3A 1.371(4)
C3A H3A 0.9500
C3A C4A 1.427(4)
C4A H4A 0.9500
C4A C5A 1.357(4)
C5A H5A 0.9500
C5A C6A 1.422(4)
C6A C7A 1.386(3)
C7A H7A 0.9500
C7A N2A 1.362(3)
N2A N1A 1.369(3)
N2A C8A 1.409(3)
C8A C9A 1.393(4)
C8A C13A 1.396(4)
C9A H9A 0.9500
C9A C10A 1.389(4)
C10A H10A 0.9500
C10A C11A 1.382(4)
C11A N4A 1.468(3)
C11A C12A 1.379(4)
N4A O4A 1.228(3)
N4A O3A 1.222(3)
C12A H12A 0.9500
C12A C13A 1.388(4)
C13A N3A 1.482(3)
N3A O1A 1.214(3)
N3A O2A 1.230(3)
C1B C2B 1.419(3)
C1B C6B 1.425(4)
C1B N1B 1.347(3)
C2B H2B 0.9500
C2B C3B 1.361(4)
C3B H3B 0.9500
C3B C4B 1.421(4)
C4B H4B 0.9500
C4B C5B 1.366(4)
C5B H5B 0.9500
C5B C6B 1.419(3)
C6B C7B 1.386(3)
C7B H7B 0.9500
C7B N2B 1.353(3)
N2B N1B 1.370(3)
N2B C8B 1.416(3)
C8B C9B 1.397(3)
C8B C13B 1.394(3)
C9B H9B 0.9500
C9B C10B 1.376(4)
C10B H10B 0.9500
C10B C11B 1.389(3)
C11B N4B 1.461(3)
C11B C12B 1.378(3)
N4B O4B 1.227(3)
N4B O3B 1.225(3)
C12B H12B 0.9500
C12B C13B 1.381(3)
C13B N3B 1.477(3)
N3B O1B 1.218(3)
N3B O2B 1.227(3)

loop_
_geom_torsion_atom_site_label_1
_geom_torsion_atom_site_label_2
_geom_torsion_atom_site_label_3
_geom_torsion_atom_site_label_4
_geom_torsion
C1A C2A C3A C4A -1.1(4)
C1A C6A C7A N2A 0.3(3)
C2A C1A C6A C5A 1.5(4)
C2A C1A C6A C7A -178.6(2)
C2A C1A N1A N2A 178.2(2)
C2A C3A C4A C5A 1.2(4)
C3A C4A C5A C6A 0.2(4)
C4A C5A C6A C1A -1.4(4)
C4A C5A C6A C7A 178.7(3)
C5A C6A C7A N2A -179.9(3)
C6A C1A C2A C3A -0.2(4)
C6A C1A N1A N2A -0.4(3)
C6A C7A N2A N1A -0.6(3)
C6A C7A N2A C8A -177.9(2)
C7A N2A N1A C1A 0.6(3)
C7A N2A C8A C9A 26.8(4)
C7A N2A C8A C13A -154.8(2)
N2A C8A C9A C10A -179.9(2)
N2A C8A C13A C12A 179.8(2)
N2A C8A C13A N3A -0.7(4)
N1A C1A C2A C3A -178.7(3)
N1A C1A C6A C5A -179.8(2)
N1A C1A C6A C7A 0.1(3)
N1A N2A C8A C9A -150.4(2)
N1A N2A C8A C13A 28.0(3)
C8A N2A N1A C1A 178.1(2)
C8A C9A C10A C11A -0.1(4)
C8A C13A N3A O1A 66.6(3)
C8A C13A N3A O2A -117.6(2)
C9A C8A C13A C12A -1.8(3)
C9A C8A C13A N3A 177.8(2)
C9A C10A C11A N4A -180.0(2)
C9A C10A C11A C12A -1.3(4)
C10A C11A N4A O4A -174.5(2)
C10A C11A N4A O3A 5.1(3)
C10A C11A C12A C13A 1.1(4)
C11A C12A C13A C8A 0.5(4)
C11A C12A C13A N3A -179.1(2)
N4A C11A C12A C13A 179.8(2)
C12A C11A N4A O4A 6.7(3)
C12A C11A N4A O3A -173.6(2)
C12A C13A N3A O1A -113.8(2)
C12A C13A N3A O2A 62.0(3)
C13A C8A C9A C10A 1.6(3)
C1B C2B C3B C4B 0.7(4)
C1B C6B C7B N2B 0.8(2)
C2B C1B C6B C5B -1.4(3)
C2B C1B C6B C7B 178.8(2)
C2B C1B N1B N2B -179.0(2)
C2B C3B C4B C5B -1.3(4)
C3B C4B C5B C6B 0.5(4)
C4B C5B C6B C1B 0.9(3)
C4B C5B C6B C7B -179.4(3)
C5B C6B C7B N2B -178.9(2)
C6B C1B C2B C3B 0.6(3)
C6B C1B N1B N2B 0.7(2)
C6B C7B N2B N1B -0.4(3)
C6B C7B N2B C8B 177.9(2)
C7B N2B N1B C1B -0.2(2)
C7B N2B C8B C9B -29.4(3)
C7B N2B C8B C13B 152.7(2)
N2B C8B C9B C10B -179.3(2)
N2B C8B C13B C12B 179.3(2)
N2B C8B C13B N3B -0.4(4)
N1B C1B C2B C3B -179.7(2)
N1B C1B C6B C5B 178.8(2)
N1B C1B C6B C7B -1.0(3)
N1B N2B C8B C9B 148.8(2)
N1B N2B C8B C13B -29.1(3)
C8B N2B N1B C1B -178.60(19)
C8B C9B C10B C11B 0.0(4)
C8B C13B N3B O1B -63.1(3)
C8B C13B N3B O2B 119.0(3)
C9B C8B C13B C12B 1.4(4)
C9B C8B C13B N3B -178.3(2)
C9B C10B C11B N4B -178.7(2)
C9B C10B C11B C12B 1.3(4)
C10B C11B N4B O4B -9.0(3)
C10B C11B N4B O3B 171.0(2)
C10B C11B C12B C13B -1.2(4)
C11B C12B C13B C8B -0.1(4)
C11B C12B C13B N3B 179.5(2)
N4B C11B C12B C13B 178.7(2)
C12B C11B N4B O4B 171.0(2)
C12B C11B N4B O3B -9.0(3)
C12B C13B N3B O1B 117.2(3)
C12B C13B N3B O2B -60.7(3)
C13B C8B C9B C10B -1.3(4)
